data_9016198
loop_
_publ_author_name
'Boudjada, A.'
'Durif, A.'
'Guitel, J. C.'

_publ_section_title
;
 Structure cristalline d'un monophosphate acide mixte de nickel-sodium
 tetrahydrate  Na2 Ni H8 (P O4)4 (H2 O)4
;
_journal_issue 1
_journal_name_full 'Acta Crystallographica, Section B'
_journal_page_first 17
_journal_page_last 20
_journal_paper_doi 10.1107/S0567740878002216
_journal_volume 34
_journal_year 1978
_chemical_formula_sum 'Na2 Ni O20 P4'
_space_group_IT_number 14
_symmetry_space_group_name_Hall '-P 2yn'
_symmetry_space_group_name_H-M 'P 1 21/n 1'
_cell_angle_alpha 90
_cell_angle_beta 100.2
_cell_angle_gamma 90
_cell_length_a 11.10
_cell_length_b 10.71
_cell_length_c 7.224
_cell_formula_units_Z 2
_cell_volume 845.224
_database_code_amcsd 0009622
_exptl_crystal_density_diffrn 2.155
_cod_duplicate_entry 1007019
_cod_original_formula_sum 'Ni Na2 P4 O20'
_cod_database_code 9016198
_amcsd_formula_title 'H16 Na2 Ni O20 P4'

loop_
_space_group_symop_operation_xyz
x,y,z
1/2+x,1/2-y,1/2+z
1/2-x,1/2+y,1/2-z
-x,-y,-z

loop_
_atom_site_label
_atom_site_fract_x
_atom_site_fract_y
_atom_site_fract_z
Ni1 0.00000 0.00000 0.00000
Na1 0.54066 0.17130 0.24618
P1 0.08091 0.26109 0.26036
P2 0.71749 0.45432 0.26068
O1 0.49005 0.82958 0.10119
O2 0.21145 0.24645 0.36102
O3 0.48336 0.64039 0.30248
O4 0.42365 0.84738 0.41696
O5 0.63632 0.53862 0.10813
O6 0.67346 0.46914 0.44572
O7 0.80756 0.81570 0.30182
O8 0.84924 0.48506 0.26184
O9 0.14832 0.56088 0.24155
O10 0.08227 0.87216 0.21549

loop_
_cod_related_entry_id
_cod_related_entry_database
_cod_related_entry_code
1 AMCSD 0009622
